data_1504466
loop_
_publ_author_name
'Lu, Yi'
'Huang, Chiung-Yao'
'Lin, Yu-Fang'
'Wen, Zhi-Hong'
'Su, Jui-Hsin'
'Kuo, Yao-Haur'
'Chiang, Michael Y.'
'Sheu, Jyh-Horng'

_publ_section_title
;
 Anti-inflammatory cembranoids from the soft corals Sinularia querciformis
 and Sinularia granosa.
;
_journal_issue 10
_journal_name_full 'Journal of natural products'
_journal_page_first 1754
_journal_page_last 1759
_journal_paper_doi 10.1021/np8003563
_journal_volume 71
_journal_year 2008
_chemical_absolute_configuration ad
_chemical_formula_moiety 'C22 H34 O7'
_chemical_formula_sum 'C22 H34 O7'
_chemical_formula_weight 410.49
_chemical_name_systematic
;
 ?
;
_space_group_IT_number 4
_symmetry_cell_setting monoclinic
_symmetry_space_group_name_Hall 'P 2yb'
_symmetry_space_group_name_H-M 'P 1 21 1'
_atom_sites_solution_hydrogens geom
_atom_sites_solution_primary direct
_atom_sites_solution_secondary difmap
_audit_creation_method SHELXL-97
_cell_angle_alpha 90.00
_cell_angle_beta 105.172(11)
_cell_angle_gamma 90.00
_cell_formula_units_Z 2
_cell_length_a 9.2866(14)
_cell_length_b 12.216(2)
_cell_length_c 9.8166(12)
_cell_measurement_reflns_used 25
_cell_measurement_temperature 298(2)
_cell_measurement_theta_max 12.75
_cell_measurement_theta_min 8.11
_cell_volume 1074.8(3)
_computing_cell_refinement 'MSC/AFC (Molecular Structure, 1992)'
_computing_data_collection 'MSC/AFC (Molecular Structure, 1992)'
_computing_data_reduction 'teXsan (Molecular Structure, 1985)'
_computing_molecular_graphics 'ORTEP-3 (Farrugia, 1997)'
_computing_publication_material 'WINGX (Farrugia, 1999)'
_computing_structure_refinement 'SHELXL-97 (Sheldrick, 1997)'
_computing_structure_solution 'SIR-92 (Altomare et al., 1993)'
_diffrn_ambient_temperature 298(2)
_diffrn_measured_fraction_theta_full 1.000
_diffrn_measured_fraction_theta_max 1.000
_diffrn_measurement_device_type 'Rigaku AFC7S'
_diffrn_measurement_method \w-2\q
_diffrn_radiation_monochromator graphite
_diffrn_radiation_source 'fine-focus sealed tube'
_diffrn_radiation_type MoK\a
_diffrn_radiation_wavelength 0.71073
_diffrn_reflns_av_R_equivalents 0.0103
_diffrn_reflns_av_sigmaI/netI 0.0245
_diffrn_reflns_limit_h_max 11
_diffrn_reflns_limit_h_min -11
_diffrn_reflns_limit_k_max 0
_diffrn_reflns_limit_k_min -15
_diffrn_reflns_limit_l_max 0
_diffrn_reflns_limit_l_min -12
_diffrn_reflns_number 2354
_diffrn_reflns_theta_full 25.99
_diffrn_reflns_theta_max 25.99
_diffrn_reflns_theta_min 2.15
_diffrn_standards_decay_% 0.00
_diffrn_standards_interval_count 150
_diffrn_standards_number 3
_exptl_absorpt_coefficient_mu 0.093
_exptl_absorpt_correction_T_max 0.999
_exptl_absorpt_correction_T_min 0.928
_exptl_absorpt_correction_type psi-scan
_exptl_absorpt_process_details 'North et al., 1968'
_exptl_crystal_colour colorless
_exptl_crystal_density_diffrn 1.268
_exptl_crystal_density_method 'not measured'
_exptl_crystal_description prism
_exptl_crystal_F_000 444
_exptl_crystal_size_max 0.8
_exptl_crystal_size_mid 0.6
_exptl_crystal_size_min 0.2
_refine_diff_density_max 0.156
_refine_diff_density_min -0.224
_refine_diff_density_rms 0.058
_refine_ls_abs_structure_details 'Flack H D (1983), Acta Cryst. A39, 876-881'
_refine_ls_abs_structure_Flack 0.0(11)
_refine_ls_extinction_method none
_refine_ls_goodness_of_fit_ref 1.060
_refine_ls_hydrogen_treatment mixed
_refine_ls_matrix_type full
_refine_ls_number_parameters 272
_refine_ls_number_reflns 2225
_refine_ls_number_restraints 1
_refine_ls_restrained_S_all 1.060
_refine_ls_R_factor_all 0.0465
_refine_ls_R_factor_gt 0.0364
_refine_ls_shift/su_max 0.003
_refine_ls_shift/su_mean 0.000
_refine_ls_structure_factor_coef Fsqd
_refine_ls_weighting_details 'calc w=1/[\s^2^(Fo^2^)+(0.0634P)^2^+0.0786P] where P=(Fo^2^+2Fc^2^)/3'
_refine_ls_weighting_scheme calc
_refine_ls_wR_factor_gt 0.0932
_refine_ls_wR_factor_ref 0.0995
_reflns_number_gt 1941
_reflns_number_total 2225
_reflns_threshold_expression >2sigma(I)
_cod_data_source_file np8003563_si_001.cif
_cod_data_source_block ocean761
_cod_depositor_comments
;
The following automatic conversions were performed:

'_symmetry_cell_setting' value 'Monoclinic' changed to 'monoclinic'
according to /home/saulius/struct/CIF-dictionaries/cif_core.dic
dictionary named 'cif_core.dic' version 2.4.1 from 2010-06-29.

Automatic conversion script
Id: cif_fix_values 1715 2011-07-08 13:25:40Z adriana 
;
_cod_original_sg_symbol_H-M 'P 21'
_cod_database_code 1504466

loop_
_symmetry_equiv_pos_as_xyz
'x, y, z'
'-x, y+1/2, -z'

loop_
_atom_site_label
_atom_site_type_symbol
_atom_site_fract_x
_atom_site_fract_y
_atom_site_fract_z
_atom_site_U_iso_or_equiv
_atom_site_adp_type
_atom_site_occupancy
_atom_site_symmetry_multiplicity
_atom_site_calc_flag
_atom_site_refinement_flags
O1 O 0.3263(2) 0.8564(2) 1.03310(19) 0.0499(5) Uani 1 1 d .
O2 O 0.67774(16) 0.80325(15) 0.94225(16) 0.0341(4) Uani 1 1 d .
O3 O 1.0649(2) 0.7517(3) 1.1318(2) 0.0729(8) Uani 1 1 d .
O4 O 0.84467(18) 0.80661(16) 0.60716(18) 0.0391(4) Uani 1 1 d .
O5 O 0.7219(3) 0.95217(19) 0.6631(3) 0.0675(7) Uani 1 1 d .
O6 O 0.55874(18) 0.77028(16) 0.46046(16) 0.0387(4) Uani 1 1 d .
O7 O 0.3615(2) 0.84658(18) 0.32474(17) 0.0458(5) Uani 1 1 d .
C1 C 0.4183(2) 0.7748(2) 0.6960(2) 0.0293(5) Uani 1 1 d .
H1 H 0.5080 0.8200 0.7084 0.035 Uiso 1 1 calc R
C2 C 0.3352(3) 0.8150(3) 0.8022(2) 0.0378(6) Uani 1 1 d .
H2A H 0.2449 0.7720 0.7901 0.045 Uiso 1 1 calc R
H2B H 0.3054 0.8904 0.7800 0.045 Uiso 1 1 calc R
C3 C 0.4238(2) 0.8088(2) 0.9575(2) 0.0349(5) Uani 1 1 d .
H3 H 0.4399 0.7317 0.9846 0.042 Uiso 1 1 calc R
C4 C 0.5753(3) 0.8685(2) 0.9978(2) 0.0348(5) Uani 1 1 d .
C5 C 0.6479(3) 0.8627(3) 1.1572(2) 0.0434(6) Uani 1 1 d .
H5A H 0.6180 0.9244 1.2058 0.052 Uiso 1 1 calc R
H5B H 0.6217 0.7953 1.1970 0.052 Uiso 1 1 calc R
C6 C 0.8151(3) 0.8668(3) 1.1670(3) 0.0553(8) Uani 1 1 d .
H6A H 0.8703 0.8193 1.2417 0.066 Uiso 1 1 calc R
H6B H 0.8529 0.9409 1.1853 0.066 Uiso 1 1 calc R
C7 C 0.8282(3) 0.8267(3) 1.0217(2) 0.0400(6) Uani 1 1 d .
H7 H 0.8670 0.8867 0.9753 0.048 Uiso 1 1 calc R
C8 C 0.9292(3) 0.7260(3) 1.0270(3) 0.0459(7) Uani 1 1 d .
C9 C 0.9740(3) 0.7036(3) 0.8895(3) 0.0466(7) Uani 1 1 d .
H9A H 1.0054 0.7728 0.8584 0.056 Uiso 1 1 calc R
H9B H 1.0614 0.6568 0.9135 0.056 Uiso 1 1 calc R
C10 C 0.8636(3) 0.6518(3) 0.7617(3) 0.0435(6) Uani 1 1 d .
H10A H 0.9196 0.6153 0.7042 0.052 Uiso 1 1 calc R
H10B H 0.8060 0.5965 0.7950 0.052 Uiso 1 1 calc R
C11 C 0.7565(3) 0.7330(2) 0.6698(3) 0.0340(5) Uani 1 1 d .
H11 H 0.7075 0.7756 0.7294 0.041 Uiso 1 1 calc R
C12 C 0.6361(3) 0.6794(2) 0.5499(2) 0.0356(5) Uani 1 1 d .
C13 C 0.5283(3) 0.6078(2) 0.6036(3) 0.0401(6) Uani 1 1 d .
H13A H 0.4438 0.5910 0.5247 0.048 Uiso 1 1 calc R
H13B H 0.5780 0.5393 0.6365 0.048 Uiso 1 1 calc R
C14 C 0.4695(3) 0.6557(2) 0.7216(3) 0.0356(5) Uani 1 1 d .
H14A H 0.5473 0.6515 0.8093 0.043 Uiso 1 1 calc R
H14B H 0.3862 0.6116 0.7322 0.043 Uiso 1 1 calc R
C15 C 0.3296(2) 0.7855(2) 0.5433(2) 0.0316(5) Uani 1 1 d .
C16 C 0.4148(2) 0.8003(2) 0.4350(2) 0.0313(5) Uani 1 1 d .
C17 C 0.1827(3) 0.7798(3) 0.4966(3) 0.0459(7) Uani 1 1 d .
H17A H 0.1373 0.7851 0.4004 0.055 Uiso 1 1 calc R
H17B H 0.1247 0.7706 0.5599 0.055 Uiso 1 1 calc R
C18 C 0.5671(4) 0.9853(3) 0.9424(3) 0.0514(7) Uani 1 1 d .
H18A H 0.5507 0.9842 0.8417 0.077 Uiso 1 1 calc R
H18B H 0.6591 1.0225 0.9845 0.077 Uiso 1 1 calc R
H18C H 0.4862 1.0231 0.9661 0.077 Uiso 1 1 calc R
C19 C 0.8666(4) 0.6251(3) 1.0808(4) 0.0612(9) Uani 1 1 d .
H19A H 0.8492 0.6406 1.1711 0.092 Uiso 1 1 calc R
H19B H 0.9366 0.5660 1.0902 0.092 Uiso 1 1 calc R
H19C H 0.7743 0.6048 1.0153 0.092 Uiso 1 1 calc R
C20 C 0.7027(4) 0.6139(3) 0.4483(3) 0.0564(8) Uani 1 1 d .
H20A H 0.7721 0.6590 0.4165 0.085 Uiso 1 1 calc R
H20B H 0.6242 0.5911 0.3687 0.085 Uiso 1 1 calc R
H20C H 0.7534 0.5507 0.4959 0.085 Uiso 1 1 calc R
C21 C 0.8159(3) 0.9146(3) 0.6119(3) 0.0444(6) Uani 1 1 d .
C22 C 0.9140(4) 0.9810(3) 0.5454(4) 0.0645(9) Uani 1 1 d .
H22A H 0.8928 1.0574 0.5530 0.097 Uiso 1 1 calc R
H22B H 0.8957 0.9614 0.4477 0.097 Uiso 1 1 calc R
H22C H 1.0166 0.9670 0.5928 0.097 Uiso 1 1 calc R
H21 H 1.120(5) 0.785(5) 1.088(5) 0.097 Uiso 1 1 d .
H71 H 0.360(5) 0.845(5) 1.119(5) 0.097 Uiso 1 1 d .

loop_
_atom_site_aniso_label
_atom_site_aniso_U_11
_atom_site_aniso_U_22
_atom_site_aniso_U_33
_atom_site_aniso_U_23
_atom_site_aniso_U_13
_atom_site_aniso_U_12
O1 0.0373(9) 0.0884(16) 0.0271(8) -0.0003(10) 0.0137(7) 0.0105(10)
O2 0.0230(7) 0.0500(10) 0.0287(7) -0.0053(7) 0.0054(6) 0.0013(7)
O3 0.0280(10) 0.139(3) 0.0430(11) -0.0024(14) -0.0062(8) 0.0004(13)
O4 0.0328(8) 0.0475(10) 0.0417(9) 0.0015(8) 0.0183(7) 0.0025(8)
O5 0.0811(17) 0.0489(12) 0.0896(18) 0.0087(13) 0.0527(15) 0.0130(12)
O6 0.0360(8) 0.0523(11) 0.0301(8) 0.0069(8) 0.0124(7) 0.0032(8)
O7 0.0466(10) 0.0638(12) 0.0255(8) 0.0083(9) 0.0070(7) 0.0016(9)
C1 0.0244(9) 0.0404(12) 0.0229(10) 0.0002(9) 0.0057(8) -0.0014(9)
C2 0.0272(10) 0.0607(16) 0.0259(10) 0.0015(11) 0.0076(8) 0.0018(11)
C3 0.0294(10) 0.0520(14) 0.0255(10) 0.0025(10) 0.0111(8) 0.0032(11)
C4 0.0336(11) 0.0464(14) 0.0262(10) -0.0032(10) 0.0111(9) 0.0000(11)
C5 0.0392(12) 0.0638(18) 0.0266(11) -0.0066(12) 0.0073(9) -0.0004(13)
C6 0.0399(13) 0.086(2) 0.0377(14) -0.0178(15) 0.0064(11) -0.0099(16)
C7 0.0281(11) 0.0583(17) 0.0308(11) -0.0034(11) 0.0029(9) -0.0077(11)
C8 0.0242(11) 0.076(2) 0.0325(12) 0.0032(13) -0.0008(10) 0.0016(12)
C9 0.0258(11) 0.071(2) 0.0422(14) 0.0031(13) 0.0076(10) 0.0075(12)
C10 0.0382(13) 0.0527(16) 0.0401(13) 0.0031(12) 0.0111(11) 0.0097(12)
C11 0.0315(11) 0.0415(13) 0.0318(11) -0.0005(10) 0.0131(9) 0.0022(10)
C12 0.0362(12) 0.0415(14) 0.0294(11) -0.0014(10) 0.0090(10) 0.0077(11)
C13 0.0440(13) 0.0318(13) 0.0422(13) -0.0024(11) 0.0073(11) -0.0012(11)
C14 0.0332(11) 0.0397(13) 0.0326(11) 0.0049(10) 0.0066(9) -0.0051(10)
C15 0.0309(10) 0.0368(13) 0.0263(10) -0.0021(9) 0.0060(8) -0.0007(10)
C16 0.0317(10) 0.0372(12) 0.0229(10) -0.0034(9) 0.0035(8) -0.0035(10)
C17 0.0312(11) 0.075(2) 0.0285(11) 0.0025(13) 0.0032(9) 0.0002(13)
C18 0.0621(18) 0.0464(16) 0.0486(16) 0.0004(13) 0.0196(14) 0.0018(14)
C19 0.0554(18) 0.076(2) 0.0528(17) 0.0226(17) 0.0151(15) 0.0103(16)
C20 0.0584(18) 0.071(2) 0.0414(15) -0.0166(15) 0.0165(13) 0.0129(16)
C21 0.0447(14) 0.0496(16) 0.0402(14) 0.0037(12) 0.0136(12) 0.0003(13)
C22 0.068(2) 0.058(2) 0.076(2) 0.0085(17) 0.0336(18) -0.0097(17)

loop_
_atom_type_symbol
_atom_type_description
_atom_type_scat_dispersion_real
_atom_type_scat_dispersion_imag
_atom_type_scat_source
C C 0.0033 0.0016 'International Tables Vol C Tables 4.2.6.8 and 6.1.1.4'
H H 0.0000 0.0000 'International Tables Vol C Tables 4.2.6.8 and 6.1.1.4'
O O 0.0106 0.0060 'International Tables Vol C Tables 4.2.6.8 and 6.1.1.4'

loop_
_geom_angle_atom_site_label_1
_geom_angle_atom_site_label_2
_geom_angle_atom_site_label_3
_geom_angle
C3 O1 H71 110(3)
C7 O2 C4 109.01(18)
C8 O3 H21 106(3)
C21 O4 C11 116.78(19)
C16 O6 C12 128.30(18)
C15 C1 C14 108.02(19)
C15 C1 C2 113.92(18)
C14 C1 C2 112.6(2)
C15 C1 H1 107.3
C14 C1 H1 107.3
C2 C1 H1 107.3
C1 C2 C3 115.19(18)
C1 C2 H2A 108.5
C3 C2 H2A 108.5
C1 C2 H2B 108.5
C3 C2 H2B 108.5
H2A C2 H2B 107.5
O1 C3 C2 104.28(18)
O1 C3 C4 109.5(2)
C2 C3 C4 116.6(2)
O1 C3 H3 108.7
C2 C3 H3 108.7
C4 C3 H3 108.7
O2 C4 C18 110.9(2)
O2 C4 C5 101.61(19)
C18 C4 C5 112.0(2)
O2 C4 C3 106.7(2)
C18 C4 C3 113.2(2)
C5 C4 C3 111.6(2)
C6 C5 C4 103.3(2)
C6 C5 H5A 111.1
C4 C5 H5A 111.1
C6 C5 H5B 111.1
C4 C5 H5B 111.1
H5A C5 H5B 109.1
C5 C6 C7 104.9(2)
C5 C6 H6A 110.8
C7 C6 H6A 110.8
C5 C6 H6B 110.8
C7 C6 H6B 110.8
H6A C6 H6B 108.9
O2 C7 C8 110.8(2)
O2 C7 C6 105.28(19)
C8 C7 C6 114.7(2)
O2 C7 H7 108.6
C8 C7 H7 108.6
C6 C7 H7 108.6
O3 C8 C19 105.8(3)
O3 C8 C9 106.21(19)
C19 C8 C9 112.2(3)
O3 C8 C7 105.2(3)
C19 C8 C7 112.1(2)
C9 C8 C7 114.5(2)
C10 C9 C8 121.0(2)
C10 C9 H9A 107.1
C8 C9 H9A 107.1
C10 C9 H9B 107.1
C8 C9 H9B 107.1
H9A C9 H9B 106.8
C11 C10 C9 114.2(3)
C11 C10 H10A 108.7
C9 C10 H10A 108.7
C11 C10 H10B 108.7
C9 C10 H10B 108.7
H10A C10 H10B 107.6
O4 C11 C10 107.44(19)
O4 C11 C12 108.41(18)
C10 C11 C12 114.0(2)
O4 C11 H11 109.0
C10 C11 H11 109.0
C12 C11 H11 109.0
O6 C12 C13 112.00(19)
O6 C12 C20 102.8(2)
C13 C12 C20 109.9(2)
O6 C12 C11 106.0(2)
C13 C12 C11 112.98(19)
C20 C12 C11 112.6(2)
C14 C13 C12 116.3(2)
C14 C13 H13A 108.2
C12 C13 H13A 108.2
C14 C13 H13B 108.2
C12 C13 H13B 108.2
H13A C13 H13B 107.4
C13 C14 C1 113.5(2)
C13 C14 H14A 108.9
C1 C14 H14A 108.9
C13 C14 H14B 108.9
C1 C14 H14B 108.9
H14A C14 H14B 107.7
C17 C15 C16 116.8(2)
C17 C15 C1 125.6(2)
C16 C15 C1 117.56(18)
O7 C16 O6 116.7(2)
O7 C16 C15 121.7(2)
O6 C16 C15 121.39(19)
C15 C17 H17A 120.0
C15 C17 H17B 120.0
H17A C17 H17B 120.0
C4 C18 H18A 109.5
C4 C18 H18B 109.5
H18A C18 H18B 109.5
C4 C18 H18C 109.5
H18A C18 H18C 109.5
H18B C18 H18C 109.5
C8 C19 H19A 109.5
C8 C19 H19B 109.5
H19A C19 H19B 109.5
C8 C19 H19C 109.5
H19A C19 H19C 109.5
H19B C19 H19C 109.5
C12 C20 H20A 109.5
C12 C20 H20B 109.5
H20A C20 H20B 109.5
C12 C20 H20C 109.5
H20A C20 H20C 109.5
H20B C20 H20C 109.5
O5 C21 O4 123.9(3)
O5 C21 C22 124.5(3)
O4 C21 C22 111.6(3)
C21 C22 H22A 109.5
C21 C22 H22B 109.5
H22A C22 H22B 109.5
C21 C22 H22C 109.5
H22A C22 H22C 109.5
H22B C22 H22C 109.5

loop_
_geom_bond_atom_site_label_1
_geom_bond_atom_site_label_2
_geom_bond_distance
O1 C3 1.435(3)
O1 H71 0.83(5)
O2 C7 1.440(3)
O2 C4 1.452(3)
O3 C8 1.438(3)
O3 H21 0.85(5)
O4 C21 1.349(4)
O4 C11 1.456(3)
O5 C21 1.206(4)
O6 C16 1.345(3)
O6 C12 1.480(3)
O7 C16 1.207(3)
C1 C15 1.516(3)
C1 C14 1.530(4)
C1 C2 1.532(3)
C1 H1 0.9800
C2 C3 1.533(3)
C2 H2A 0.9700
C2 H2B 0.9700
C3 C4 1.541(3)
C3 H3 0.9800
C4 C18 1.523(4)
C4 C5 1.535(3)
C5 C6 1.531(4)
C5 H5A 0.9700
C5 H5B 0.9700
C6 C7 1.542(3)
C6 H6A 0.9700
C6 H6B 0.9700
C7 C8 1.539(4)
C7 H7 0.9800
C8 C19 1.516(5)
C8 C9 1.538(4)
C9 C10 1.533(4)
C9 H9A 0.9700
C9 H9B 0.9700
C10 C11 1.523(4)
C10 H10A 0.9700
C10 H10B 0.9700
C11 C12 1.541(3)
C11 H11 0.9800
C12 C13 1.523(4)
C12 C20 1.529(4)
C13 C14 1.521(4)
C13 H13A 0.9700
C13 H13B 0.9700
C14 H14A 0.9700
C14 H14B 0.9700
C15 C17 1.323(3)
C15 C16 1.493(3)
C17 H17A 0.9300
C17 H17B 0.9300
C18 H18A 0.9600
C18 H18B 0.9600
C18 H18C 0.9600
C19 H19A 0.9600
C19 H19B 0.9600
C19 H19C 0.9600
C20 H20A 0.9600
C20 H20B 0.9600
C20 H20C 0.9600
C21 C22 1.492(4)
C22 H22A 0.9600
C22 H22B 0.9600
C22 H22C 0.9600

loop_
_cod_related_entry_id
_cod_related_entry_database
_cod_related_entry_code
1 ChemSpider 24703638
